data_7109160
loop_
_publ_author_name
'Kyung Hwan Park'
'Tae Hwan Noh'
'Yoon-Bo Shim'
'Ok-Sang Jung'

_publ_section_title
;
 Construction of right-handed-, left-handed-, and racemic helical
 coordination polymers. Enantioselective recognition using chiral helical
 crystals
;
_journal_name_full Chem.Commun.
_journal_page_first 4000
_journal_paper_doi 10.1039/c3cc00005b
_journal_volume 49
_journal_year 2013
_chemical_formula_sum 'C17 H26 Cl2 Cu N2 O2 S2 Si'
_chemical_formula_weight 517.05
_chemical_name_systematic
;
?
;
_space_group_IT_number 78
_symmetry_cell_setting tetragonal
_symmetry_space_group_name_Hall 'P 4cw'
_symmetry_space_group_name_H-M 'P 43'
_atom_sites_solution_hydrogens geom
_atom_sites_solution_primary direct
_atom_sites_solution_secondary difmap
_audit_creation_method SHELXL-97
_cell_angle_alpha 90.00
_cell_angle_beta 90.00
_cell_angle_gamma 90.00
_cell_formula_units_Z 4
_cell_length_a 12.0129(2)
_cell_length_b 12.0129(2)
_cell_length_c 15.8085(3)
_cell_measurement_reflns_used 3413
_cell_measurement_temperature 173(2)
_cell_measurement_theta_max 24.47
_cell_measurement_theta_min 2.40
_cell_volume 2281.32(7)
_computing_cell_refinement 'Bruker APEX2'
_computing_data_collection 'Bruker APEX2'
_computing_data_reduction 'Bruker APEX2'
_computing_molecular_graphics 'Bruker SHELXTL'
_computing_publication_material 'Bruker SHELXTL'
_computing_structure_refinement 'SHELXL-97 (Sheldrick, 2008)'
_computing_structure_solution 'SHELXS-97 (Sheldrick, 2008)'
_diffrn_ambient_temperature 173(2)
_diffrn_measured_fraction_theta_full 1.000
_diffrn_measured_fraction_theta_max 1.000
_diffrn_measurement_device_type 'Bruker Breeze CCD'
_diffrn_measurement_method 'phi and omega scans'
_diffrn_radiation_monochromator graphite
_diffrn_radiation_source 'fine-focus sealed tube'
_diffrn_radiation_type MoK\a
_diffrn_radiation_wavelength 0.71073
_diffrn_reflns_av_R_equivalents 0.0572
_diffrn_reflns_av_unetI/netI 0.0710
_diffrn_reflns_limit_h_max 7
_diffrn_reflns_limit_h_min -15
_diffrn_reflns_limit_k_max 15
_diffrn_reflns_limit_k_min -14
_diffrn_reflns_limit_l_max 18
_diffrn_reflns_limit_l_min -19
_diffrn_reflns_number 10215
_diffrn_reflns_theta_full 26.49
_diffrn_reflns_theta_max 26.49
_diffrn_reflns_theta_min 1.70
_exptl_absorpt_coefficient_mu 1.442
_exptl_absorpt_correction_T_max 0.8347
_exptl_absorpt_correction_T_min 0.5893
_exptl_absorpt_correction_type multi-scan
_exptl_absorpt_process_details SADABS
_exptl_crystal_colour blue
_exptl_crystal_density_diffrn 1.505
_exptl_crystal_density_method 'not measured'
_exptl_crystal_description block
_exptl_crystal_F_000 1068
_exptl_crystal_size_max 0.41
_exptl_crystal_size_mid 0.34
_exptl_crystal_size_min 0.13
_refine_diff_density_max 0.890
_refine_diff_density_min -0.870
_refine_diff_density_rms 0.090
_refine_ls_abs_structure_details 'Flack H D (1983), Acta Cryst. A39, 876-881'
_refine_ls_abs_structure_Flack 0.000(19)
_refine_ls_extinction_method none
_refine_ls_goodness_of_fit_ref 1.008
_refine_ls_hydrogen_treatment constr
_refine_ls_matrix_type full
_refine_ls_number_parameters 262
_refine_ls_number_reflns 4577
_refine_ls_number_restraints 25
_refine_ls_restrained_S_all 1.009
_refine_ls_R_factor_all 0.0640
_refine_ls_R_factor_gt 0.0500
_refine_ls_shift/su_max 0.000
_refine_ls_shift/su_mean 0.000
_refine_ls_structure_factor_coef Fsqd
_refine_ls_weighting_details 'calc w=1/[\s^2^(Fo^2^)+(0.0715P)^2^+0.0000P] where P=(Fo^2^+2Fc^2^)/3'
_refine_ls_weighting_scheme calc
_refine_ls_wR_factor_gt 0.1237
_refine_ls_wR_factor_ref 0.1308
_reflns_number_gt 3632
_reflns_number_total 4577
_reflns_threshold_expression >2sigma(I)
_cod_data_source_file c3cc00005b.txt
_cod_data_source_block yy
_cod_original_sg_symbol_H-M P4(3)
_cod_database_code 7109160

loop_
_symmetry_equiv_pos_as_xyz
'x, y, z'
'-x, -y, z+1/2'
'-y, x, z+3/4'
'y, -x, z+1/4'

loop_
_atom_site_label
_atom_site_type_symbol
_atom_site_fract_x
_atom_site_fract_y
_atom_site_fract_z
_atom_site_U_iso_or_equiv
_atom_site_adp_type
_atom_site_occupancy
_atom_site_symmetry_multiplicity
_atom_site_calc_flag
_atom_site_refinement_flags
_atom_site_disorder_assembly
_atom_site_disorder_group
Cu1 Cu -0.17593(5) 0.54466(5) 0.12353(4) 0.03649(18) Uani 1 1 d . . .
Cl1 Cl -0.25102(11) 0.68974(12) 0.19757(9) 0.0450(3) Uani 1 1 d . . .
Cl2 Cl -0.11024(15) 0.47471(18) -0.00041(11) 0.0723(6) Uani 1 1 d . . .
Si1 Si 0.33463(13) 0.67511(13) 0.26768(10) 0.0391(4) Uani 1 1 d . B .
S1 S -0.07986(17) 0.31793(17) 0.22986(14) 0.0698(5) Uani 1 1 d . . .
S2 S 0.1054(4) 0.9550(5) 0.2579(5) 0.196(2) Uani 1 1 d . . .
O1 O -0.1642(4) 0.4073(3) 0.2251(3) 0.0527(11) Uani 1 1 d . . .
O2 O 0.0718(7) 1.0543(6) 0.2996(6) 0.143(4) Uani 1 1 d . . .
N1 N -0.0214(4) 0.5930(4) 0.1605(3) 0.0346(10) Uani 1 1 d . . .
N2 N 0.4876(4) 0.3286(4) 0.3425(3) 0.0403(11) Uani 1 1 d . B .
C1 C -0.0007(5) 0.5972(4) 0.2440(3) 0.0370(12) Uani 1 1 d . . .
H1A H -0.0603 0.5825 0.2819 0.044 Uiso 1 1 calc R . .
C2 C 0.0626(4) 0.6167(5) 0.1090(3) 0.0385(12) Uani 1 1 d . . .
H2A H 0.0496 0.6142 0.0498 0.046 Uiso 1 1 calc R . .
C3 C 0.1678(4) 0.6446(4) 0.1369(3) 0.0383(12) Uani 1 1 d . . .
H3A H 0.2244 0.6626 0.0972 0.046 Uiso 1 1 calc R . .
C4 C 0.1021(4) 0.6216(4) 0.2776(3) 0.0364(12) Uani 1 1 d . . .
H4A H 0.1123 0.6216 0.3372 0.044 Uiso 1 1 calc R . .
C5 C 0.1915(4) 0.6464(4) 0.2244(3) 0.0353(11) Uani 1 1 d . . .
C6 C 0.3201(6) 0.7530(7) 0.3676(5) 0.078(2) Uani 1 1 d D . .
H6A H 0.2741 0.7102 0.4071 0.094 Uiso 0.50 1 calc PR A 1
H6B H 0.2847 0.8250 0.3563 0.094 Uiso 0.50 1 calc PR A 1
H6C H 0.3939 0.7652 0.3924 0.094 Uiso 0.50 1 calc PR A 1
H6D H 0.3378 0.8285 0.3558 0.094 Uiso 0.25 1 calc PR A 2
H6E H 0.2795 0.7135 0.4095 0.094 Uiso 0.25 1 calc PR A 3
C8B C 0.295(3) 0.747(3) 0.4485(8) 0.085(9) Uani 0.25 1 d PDU B 2
H8C H 0.3107 0.8080 0.4848 0.102 Uiso 0.25 1 calc PR B 2
H8D H 0.2620 0.6813 0.4707 0.102 Uiso 0.25 1 calc PR B 2
C8C C 0.354(2) 0.8515(13) 0.393(2) 0.078(9) Uani 0.25 1 d PDU B 3
H8E H 0.3465 0.8718 0.4512 0.094 Uiso 0.25 1 calc PR B 3
H8F H 0.3858 0.9023 0.3542 0.094 Uiso 0.25 1 calc PR B 3
C7 C 0.4212(5) 0.7489(5) 0.1881(4) 0.0518(15) Uani 1 1 d D . .
H7D H 0.4405 0.7136 0.1364 0.062 Uiso 0.50 1 calc PR B 1
H7A H 0.4953 0.7632 0.2118 0.062 Uiso 0.50 1 calc PR B 2
H7B H 0.3858 0.8198 0.1733 0.062 Uiso 0.50 1 calc PR B 2
H7C H 0.4283 0.7027 0.1373 0.062 Uiso 0.50 1 calc PR B 2
C8A C 0.4556(15) 0.8507(8) 0.2044(13) 0.098(6) Uani 0.50 1 d PDU B 1
H8A H 0.4361 0.8855 0.2562 0.117 Uiso 0.50 1 calc PR B 1
H8B H 0.5000 0.8893 0.1642 0.117 Uiso 0.50 1 calc PR B 1
C9 C 0.3973(5) 0.5356(5) 0.2950(3) 0.0391(12) Uani 1 1 d . . .
C10 C 0.5089(5) 0.5093(5) 0.2841(4) 0.0410(13) Uani 1 1 d . B .
H10A H 0.5574 0.5622 0.2589 0.049 Uiso 1 1 calc R . .
C11 C 0.3328(5) 0.4529(6) 0.3303(5) 0.065(2) Uani 1 1 d . B .
H11A H 0.2555 0.4652 0.3391 0.078 Uiso 1 1 calc R . .
C12 C 0.3802(5) 0.3520(6) 0.3532(5) 0.0627(19) Uani 1 1 d . . .
H12A H 0.3336 0.2968 0.3778 0.075 Uiso 1 1 calc R B .
C13 C 0.5504(5) 0.4081(5) 0.3094(4) 0.0408(13) Uani 1 1 d . . .
H13A H 0.6278 0.3945 0.3028 0.049 Uiso 1 1 calc R B .
C14 C -0.0360(7) 0.3103(7) 0.3376(5) 0.075(2) Uani 1 1 d . . .
H14A H 0.0126 0.3736 0.3504 0.089 Uiso 1 1 calc R . .
H14B H 0.0048 0.2407 0.3468 0.089 Uiso 1 1 calc R . .
H14C H -0.1013 0.3124 0.3747 0.089 Uiso 1 1 calc R . .
C15 C -0.1631(8) 0.1907(6) 0.2343(6) 0.094(3) Uani 1 1 d . . .
H15A H -0.1966 0.1768 0.1788 0.112 Uiso 1 1 calc R . .
H15B H -0.2220 0.1994 0.2767 0.112 Uiso 1 1 calc R . .
H15C H -0.1152 0.1279 0.2499 0.112 Uiso 1 1 calc R . .
C16 C -0.0075(8) 0.9043(8) 0.2055(8) 0.115(4) Uani 1 1 d . . .
H16A H -0.0652 0.8837 0.2463 0.138 Uiso 1 1 calc R . .
H16B H 0.0143 0.8386 0.1727 0.138 Uiso 1 1 calc R . .
H16C H -0.0365 0.9616 0.1672 0.138 Uiso 1 1 calc R . .
C17 C 0.1983(8) 0.9819(10) 0.1806(8) 0.117(4) Uani 1 1 d . . .
H17A H 0.2665 1.0122 0.2056 0.140 Uiso 1 1 calc R . .
H17B H 0.1667 1.0362 0.1411 0.140 Uiso 1 1 calc R . .
H17C H 0.2156 0.9129 0.1503 0.140 Uiso 1 1 calc R . .

loop_
_atom_site_aniso_label
_atom_site_aniso_U_11
_atom_site_aniso_U_22
_atom_site_aniso_U_33
_atom_site_aniso_U_23
_atom_site_aniso_U_13
_atom_site_aniso_U_12
Cu1 0.0362(4) 0.0388(4) 0.0344(3) -0.0032(3) -0.0063(3) -0.0042(3)
Cl1 0.0397(7) 0.0483(8) 0.0469(8) -0.0105(6) -0.0012(6) -0.0006(6)
Cl2 0.0550(10) 0.1096(15) 0.0525(10) -0.0425(10) 0.0011(8) -0.0214(10)
Si1 0.0367(8) 0.0375(8) 0.0431(8) -0.0054(6) -0.0109(7) 0.0061(6)
S1 0.0639(11) 0.0748(13) 0.0707(12) 0.0039(10) -0.0044(9) 0.0175(10)
S2 0.147(4) 0.162(4) 0.279(7) 0.027(4) -0.037(4) -0.020(3)
O1 0.059(3) 0.041(2) 0.057(2) 0.0050(19) -0.019(2) 0.0003(19)
O2 0.154(7) 0.089(5) 0.186(9) -0.038(5) -0.038(6) 0.053(5)
N1 0.038(2) 0.038(2) 0.028(2) -0.0003(18) -0.0038(19) -0.0016(19)
N2 0.034(2) 0.042(3) 0.045(3) 0.009(2) -0.002(2) 0.005(2)
C1 0.040(3) 0.040(3) 0.032(3) 0.001(2) -0.001(2) -0.002(2)
C2 0.041(3) 0.049(3) 0.025(3) -0.006(2) -0.005(2) -0.003(2)
C3 0.039(3) 0.044(3) 0.032(3) -0.005(2) 0.004(2) -0.004(2)
C4 0.045(3) 0.035(3) 0.030(3) 0.001(2) -0.010(2) 0.004(2)
C5 0.036(3) 0.029(3) 0.041(3) -0.005(2) -0.004(2) 0.006(2)
C6 0.052(4) 0.101(6) 0.082(5) -0.041(5) -0.025(4) 0.022(4)
C8B 0.100(16) 0.060(14) 0.094(16) 0.013(13) -0.040(14) -0.018(12)
C8C 0.059(13) 0.098(16) 0.077(15) -0.025(13) -0.008(12) 0.010(13)
C7 0.042(3) 0.050(4) 0.064(4) 0.006(3) -0.014(3) 0.009(3)
C8A 0.089(10) 0.100(10) 0.104(11) 0.043(9) -0.028(9) -0.005(9)
C9 0.041(3) 0.041(3) 0.035(3) 0.003(2) -0.004(2) 0.006(3)
C10 0.038(3) 0.041(3) 0.044(3) 0.010(3) 0.001(2) 0.003(2)
C11 0.035(3) 0.061(4) 0.099(5) 0.031(4) 0.007(3) 0.011(3)
C12 0.043(3) 0.059(4) 0.086(5) 0.029(4) 0.010(3) 0.011(3)
C13 0.038(3) 0.039(3) 0.046(3) 0.004(2) 0.003(2) 0.006(2)
C14 0.072(5) 0.074(5) 0.078(5) 0.018(4) -0.031(4) -0.006(4)
C15 0.116(7) 0.043(4) 0.122(8) -0.007(4) -0.054(6) 0.012(4)
C16 0.092(7) 0.070(6) 0.183(12) 0.006(7) -0.034(8) -0.004(5)
C17 0.067(6) 0.125(9) 0.158(11) 0.034(8) -0.003(7) -0.006(6)

loop_
_atom_type_symbol
_atom_type_description
_atom_type_scat_dispersion_real
_atom_type_scat_dispersion_imag
_atom_type_scat_source
C C 0.0033 0.0016 'International Tables Vol C Tables 4.2.6.8 and 6.1.1.4'
H H 0.0000 0.0000 'International Tables Vol C Tables 4.2.6.8 and 6.1.1.4'
N N 0.0061 0.0033 'International Tables Vol C Tables 4.2.6.8 and 6.1.1.4'
O O 0.0106 0.0060 'International Tables Vol C Tables 4.2.6.8 and 6.1.1.4'
Si Si 0.0817 0.0704 'International Tables Vol C Tables 4.2.6.8 and 6.1.1.4'
S S 0.1246 0.1234 'International Tables Vol C Tables 4.2.6.8 and 6.1.1.4'
Cl Cl 0.1484 0.1585 'International Tables Vol C Tables 4.2.6.8 and 6.1.1.4'
Cu Cu 0.3201 1.2651 'International Tables Vol C Tables 4.2.6.8 and 6.1.1.4'

loop_
_geom_angle_atom_site_label_1
_geom_angle_atom_site_label_2
_geom_angle_atom_site_label_3
_geom_angle
_geom_angle_site_symmetry_1
_geom_angle_site_symmetry_3
N2 Cu1 N1 176.02(19) 3_554 .
N2 Cu1 Cl2 88.86(14) 3_554 .
N1 Cu1 Cl2 92.08(13) . .
N2 Cu1 Cl1 91.42(14) 3_554 .
N1 Cu1 Cl1 89.73(13) . .
Cl2 Cu1 Cl1 149.37(8) . .
N2 Cu1 O1 88.99(17) 3_554 .
N1 Cu1 O1 87.05(16) . .
Cl2 Cu1 O1 108.31(13) . .
Cl1 Cu1 O1 102.32(12) . .
C6 Si1 C7 113.0(4) . .
C6 Si1 C5 108.6(3) . .
C7 Si1 C5 110.7(3) . .
C6 Si1 C9 107.0(3) . .
C7 Si1 C9 110.8(3) . .
C5 Si1 C9 106.5(2) . .
O1 S1 C14 106.7(3) . .
O1 S1 C15 103.6(3) . .
C14 S1 C15 94.7(4) . .
O2 S2 C17 111.3(7) . .
O2 S2 C16 107.5(6) . .
C17 S2 C16 104.1(7) . .
S1 O1 Cu1 126.7(3) . .
C2 N1 C1 117.0(5) . .
C2 N1 Cu1 125.4(3) . .
C1 N1 Cu1 117.5(4) . .
C13 N2 C12 116.7(5) . .
C13 N2 Cu1 124.0(4) . 4
C12 N2 Cu1 119.3(4) . 4
N1 C1 C4 123.6(5) . .
N1 C1 H1A 118.2 . .
C4 C1 H1A 118.2 . .
N1 C2 C3 123.5(5) . .
N1 C2 H2A 118.2 . .
C3 C2 H2A 118.2 . .
C2 C3 C5 120.1(5) . .
C2 C3 H3A 119.9 . .
C5 C3 H3A 119.9 . .
C1 C4 C5 120.2(5) . .
C1 C4 H4A 119.9 . .
C5 C4 H4A 119.9 . .
C4 C5 C3 115.6(5) . .
C4 C5 Si1 121.5(4) . .
C3 C5 Si1 122.9(4) . .
C8B C6 C8C 80(2) . .
C8B C6 Si1 145.7(17) . .
C8C C6 Si1 133.9(17) . .
C8B C6 H6A 39.0 . .
C8C C6 H6A 116.6 . .
Si1 C6 H6A 109.5 . .
C8B C6 H6B 97.3 . .
C8C C6 H6B 52.9 . .
Si1 C6 H6B 109.5 . .
H6A C6 H6B 109.5 . .
C8B C6 H6C 79.9 . .
C8C C6 H6C 57.5 . .
Si1 C6 H6C 109.5 . .
H6A C6 H6C 109.5 . .
H6B C6 H6C 109.5 . .
C8B C6 H6D 107.2 . .
C8C C6 H6D 29.9 . .
Si1 C6 H6D 107.2 . .
H6A C6 H6D 138.8 . .
H6B C6 H6D 38.7 . .
H6C C6 H6D 74.5 . .
C8B C6 H6E 34.7 . .
C8C C6 H6E 113.1 . .
Si1 C6 H6E 113.1 . .
H6A C6 H6E 4.7 . .
H6B C6 H6E 110.1 . .
H6C C6 H6E 105.1 . .
H6D C6 H6E 136.8 . .
C6 C8B H8C 120.0 . .
C6 C8B H8D 120.0 . .
H8C C8B H8D 120.0 . .
C6 C8C H8E 120.0 . .
C6 C8C H8F 120.0 . .
H8E C8C H8F 120.0 . .
C8A C7 Si1 119.2(11) . .
C8A C7 H7D 120.4 . .
Si1 C7 H7D 120.4 . .
C8A C7 H7A 58.5 . .
Si1 C7 H7A 109.5 . .
H7D C7 H7A 100.7 . .
C8A C7 H7B 51.4 . .
Si1 C7 H7B 109.5 . .
H7D C7 H7B 106.7 . .
H7A C7 H7B 109.5 . .
C8A C7 H7C 131.2 . .
Si1 C7 H7C 109.5 . .
H7D C7 H7C 11.6 . .
H7A C7 H7C 109.5 . .
H7B C7 H7C 109.5 . .
C7 C8A H8A 120.0 . .
C7 C8A H8B 120.0 . .
H8A C8A H8B 120.0 . .
C11 C9 C10 115.5(5) . .
C11 C9 Si1 120.5(4) . .
C10 C9 Si1 124.0(4) . .
C13 C10 C9 121.0(5) . .
C13 C10 H10A 119.5 . .
C9 C10 H10A 119.5 . .
C9 C11 C12 120.3(6) . .
C9 C11 H11A 119.9 . .
C12 C11 H11A 119.9 . .
N2 C12 C11 123.3(6) . .
N2 C12 H12A 118.4 . .
C11 C12 H12A 118.4 . .
N2 C13 C10 123.2(5) . .
N2 C13 H13A 118.4 . .
C10 C13 H13A 118.4 . .
S1 C14 H14A 109.5 . .
S1 C14 H14B 109.5 . .
H14A C14 H14B 109.5 . .
S1 C14 H14C 109.5 . .
H14A C14 H14C 109.5 . .
H14B C14 H14C 109.5 . .
S1 C15 H15A 109.5 . .
S1 C15 H15B 109.5 . .
H15A C15 H15B 109.5 . .
S1 C15 H15C 109.5 . .
H15A C15 H15C 109.5 . .
H15B C15 H15C 109.5 . .
S2 C16 H16A 109.5 . .
S2 C16 H16B 109.5 . .
H16A C16 H16B 109.5 . .
S2 C16 H16C 109.5 . .
H16A C16 H16C 109.5 . .
H16B C16 H16C 109.5 . .
S2 C17 H17A 109.5 . .
S2 C17 H17B 109.5 . .
H17A C17 H17B 109.5 . .
S2 C17 H17C 109.5 . .
H17A C17 H17C 109.5 . .
H17B C17 H17C 109.5 . .

loop_
_geom_bond_atom_site_label_1
_geom_bond_atom_site_label_2
_geom_bond_distance
_geom_bond_site_symmetry_2
Cu1 N2 2.018(4) 3_554
Cu1 N1 2.031(4) .
Cu1 Cl2 2.2733(17) .
Cu1 Cl1 2.2850(15) .
Cu1 O1 2.307(4) .
Si1 C6 1.844(8) .
Si1 C7 1.857(7) .
Si1 C5 1.882(5) .
Si1 C9 1.888(6) .
S1 O1 1.477(5) .
S1 C14 1.785(8) .
S1 C15 1.827(8) .
S2 O2 1.422(9) .
S2 C17 1.686(12) .
S2 C16 1.701(11) .
N1 C2 1.327(7) .
N1 C1 1.344(7) .
N2 C13 1.324(7) .
N2 C12 1.333(7) .
N2 Cu1 2.018(4) 4
C1 C4 1.376(7) .
C1 H1A 0.9500 .
C2 C3 1.381(7) .
C2 H2A 0.9500 .
C3 C5 1.412(8) .
C3 H3A 0.9500 .
C4 C5 1.397(8) .
C4 H4A 0.9500 .
C6 C8B 1.316(4) .
C6 C8C 1.316(4) .
C6 H6A 0.9800 .
C6 H6B 0.9800 .
C6 H6C 0.9800 .
C6 H6D 0.9500 .
C6 H6E 0.9500 .
C8B H8C 0.9500 .
C8B H8D 0.9500 .
C8C H8E 0.9500 .
C8C H8F 0.9500 .
C7 C8A 1.316(4) .
C7 H7D 0.9500 .
C7 H7A 0.9800 .
C7 H7B 0.9800 .
C7 H7C 0.9800 .
C8A H8A 0.9500 .
C8A H8B 0.9500 .
C9 C11 1.378(9) .
C9 C10 1.388(8) .
C10 C13 1.373(8) .
C10 H10A 0.9500 .
C11 C12 1.387(8) .
C11 H11A 0.9500 .
C12 H12A 0.9500 .
C13 H13A 0.9500 .
C14 H14A 0.9800 .
C14 H14B 0.9800 .
C14 H14C 0.9800 .
C15 H15A 0.9800 .
C15 H15B 0.9800 .
C15 H15C 0.9800 .
C16 H16A 0.9800 .
C16 H16B 0.9800 .
C16 H16C 0.9800 .
C17 H17A 0.9800 .
C17 H17B 0.9800 .
C17 H17C 0.9800 .
